data_1576660
loop_
_publ_author_name
'Shi, Xiaomei'
'Chen, Xinyu'
'Huang, Yu'
'Liu, Zuyuan'
'Zhao, Bo'
'Yan, Lingpeng'
'Zhang, Teng-Shuo'
'Fu, Hongbing'
'Wang, Long'

_publ_section_title
;
 Efficient singlet fission in rubicene null aggregates.
;
_journal_issue 8
_journal_name_full 'Chemical science'
_journal_page_first 4168
_journal_page_last 4173
_journal_paper_doi 10.1039/d5sc06978e
_journal_volume 17
_journal_year 2026
_chemical_formula_moiety 'C34 H30'
_chemical_formula_sum 'C34 H30'
_chemical_formula_weight 438.58
_space_group_crystal_system monoclinic
_space_group_IT_number 14
_space_group_name_Hall '-P 2ybc'
_space_group_name_H-M_alt 'P 1 21/c 1'
_atom_sites_solution_hydrogens geom
_atom_sites_solution_primary dual
_audit_creation_date 2023-08-07
_audit_creation_method
;
Olex2 1.5
(compiled 2023.03.06 svn.rbb2c1857 for OlexSys, GUI svn.r6748)
;
_audit_update_record
;
2024-04-20 deposited with the CCDC.	2025-12-17 downloaded from the CCDC.
;
_cell_angle_alpha 90
_cell_angle_beta 99.627(13)
_cell_angle_gamma 90
_cell_formula_units_Z 2
_cell_length_a 16.485(2)
_cell_length_b 6.2347(7)
_cell_length_c 12.1050(18)
_cell_measurement_reflns_used 2151
_cell_measurement_temperature 302.33(10)
_cell_measurement_theta_max 69.8590
_cell_measurement_theta_min 2.6950
_cell_volume 1226.6(3)
_computing_cell_refinement 'CrysAlisPro 1.171.42.93a (Rigaku OD, 2023)'
_computing_data_collection 'CrysAlisPro 1.171.42.93a (Rigaku OD, 2023)'
_computing_data_reduction 'CrysAlisPro 1.171.42.93a (Rigaku OD, 2023)'
_computing_molecular_graphics 'Olex2 1.5 (Dolomanov et al., 2009)'
_computing_publication_material 'Olex2 1.5 (Dolomanov et al., 2009)'
_computing_structure_refinement 'SHELXL 2018/3 (Sheldrick, 2015)'
_computing_structure_solution 'SHELXT  (Sheldrick, 2015)'
_diffrn_ambient_environment air
_diffrn_ambient_temperature 302.33(10)
_diffrn_detector 'Hybrid Pixel Array Detector'
_diffrn_detector_area_resol_mean 10.0000
_diffrn_detector_type HyPix
_diffrn_measured_fraction_theta_full 0.990
_diffrn_measured_fraction_theta_max 0.940
_diffrn_measurement_details
;
List of Runs (angles in degrees, time in seconds):

  # Type    Start    End  Width  t~exp~   \w     \q     \k     \f   Frames
#--------------------------------------------------------------------------
  1  \w    -59.00 -26.00   1.50    2.00    -- -100.00  61.00  90.00   22
  2  \w    -70.00 -43.00   1.50    2.00    -- -100.00  61.00  60.00   18
  3  \w    -52.00 -26.50   1.50    2.00    -- -100.00  61.00 -30.00   17
  4  \w    -54.00 -28.50   1.50    2.00    -- -100.00  45.00 -30.00   17
  5  \w    -74.00 -27.50   1.50    2.00    -- -100.00  61.00-180.00   31
  6  \w    -53.00 -27.50   1.50    2.00    -- -100.00  45.00-180.00   17
  7  \w    -54.00 -25.50   1.50    2.00    -- -100.00  45.00  60.00   19
  8  \w    -54.00 -25.50   1.50    2.00    -- -100.00  45.00  90.00   19
  9  \w    -54.00 -25.50   1.50    2.00    -- -100.00  45.00 150.00   19
 10  \w    -31.00  38.00   1.50    0.50    --   44.30 -37.00  60.00   46
 11  \w     67.00  92.50   1.50    2.00    --  109.64 -77.00   0.00   17
 12  \w     36.00  63.00   1.50    2.00    --  109.64 -61.00 -90.00   18
 13  \w     37.00  68.50   1.50    2.00    --  109.64 -61.00-120.00   21
 14  \w     36.00  69.00   1.50    2.00    --  109.64 -61.00-180.00   22
 15  \w     36.00  69.00   1.50    2.00    --  109.64 -61.00-150.00   22
 16  \w    -32.00  31.00   1.50    0.50    --   44.30 -30.00-177.00   42
 17  \w    -30.00  -3.00   1.50    0.50    --   44.30 -19.00-150.00   18
 18  \w     42.00  67.50   1.50    2.00    --  109.64 -61.00 150.00   17
 19  \w     64.00 103.00   1.50    2.00    --  109.64 -94.00   0.00   26
 20  \w     91.00 118.00   1.50    2.00    --  109.64  61.00-120.00   18
 21  \w    125.00 174.50   1.50    2.00    --  109.64  61.00-120.00   33
 22  \w     93.00 126.00   1.50    2.00    --  109.64  30.00 -16.00   22
 23  \w     68.00 122.00   1.50    0.50    --   44.30  30.00 -16.00   36
 24  \w      8.00  33.50   1.50    0.50    --  -44.30  30.00 -16.00   17
 25  \w    -30.00  -3.00   1.50    0.50    --  -44.30  30.00 -16.00   18
 26  \w    -99.00 -57.00   1.50    0.50    --  -44.30 -30.00-177.00   28
 27  \w   -173.00 -81.50   1.50    2.00    -- -100.00 -30.00-177.00   61
 28  \w   -170.00-108.50   1.50    2.00    -- -100.00-125.00 -30.00   41
;
_diffrn_measurement_device 'four-circle diffractometer'
_diffrn_measurement_device_type 'ROD, Synergy Custom system, HyPix'
_diffrn_measurement_method '\w scans'
_diffrn_orient_matrix_type 'CrysAlisPro convention (1999,Acta A55,543-557)'
_diffrn_orient_matrix_UB_11 -0.0477044000
_diffrn_orient_matrix_UB_12 0.0113299000
_diffrn_orient_matrix_UB_13 0.0989846000
_diffrn_orient_matrix_UB_21 0.0771030000
_diffrn_orient_matrix_UB_22 0.0899846000
_diffrn_orient_matrix_UB_23 0.0754875000
_diffrn_orient_matrix_UB_31 -0.0276972000
_diffrn_orient_matrix_UB_32 0.2296871000
_diffrn_orient_matrix_UB_33 -0.0344390000
_diffrn_radiation_monochromator mirror
_diffrn_radiation_probe x-ray
_diffrn_radiation_type 'Cu K\a'
_diffrn_radiation_wavelength 1.54184
_diffrn_reflns_av_R_equivalents 0.0348
_diffrn_reflns_av_unetI/netI 0.0410
_diffrn_reflns_Laue_measured_fraction_full 0.990
_diffrn_reflns_Laue_measured_fraction_max 0.940
_diffrn_reflns_limit_h_max 20
_diffrn_reflns_limit_h_min -20
_diffrn_reflns_limit_k_max 7
_diffrn_reflns_limit_k_min -3
_diffrn_reflns_limit_l_max 14
_diffrn_reflns_limit_l_min -15
_diffrn_reflns_number 7656
_diffrn_reflns_point_group_measured_fraction_full 0.990
_diffrn_reflns_point_group_measured_fraction_max 0.940
_diffrn_reflns_theta_full 67.684
_diffrn_reflns_theta_max 76.247
_diffrn_reflns_theta_min 2.719
_diffrn_source 'Rotating-anode X-ray tube'
_diffrn_source_type 'Rigaku (Cu) X-ray Source'
_exptl_absorpt_coefficient_mu 0.502
_exptl_absorpt_correction_T_max 1.00000
_exptl_absorpt_correction_T_min 0.82514
_exptl_absorpt_correction_type multi-scan
_exptl_absorpt_process_details
;
CrysAlisPro 1.171.42.93a (Rigaku Oxford Diffraction, 2023)
Empirical absorption correction using spherical harmonics,
implemented in SCALE3 ABSPACK scaling algorithm.
;
_exptl_crystal_colour 'clear light yellow'
_exptl_crystal_colour_lustre clear
_exptl_crystal_colour_modifier light
_exptl_crystal_colour_primary yellow
_exptl_crystal_density_diffrn 1.187
_exptl_crystal_description block
_exptl_crystal_F_000 468
_exptl_crystal_size_max 0.13
_exptl_crystal_size_mid 0.11
_exptl_crystal_size_min 0.07
_refine_diff_density_max 0.373
_refine_diff_density_min -0.168
_refine_diff_density_rms 0.047
_refine_ls_extinction_method none
_refine_ls_goodness_of_fit_ref 1.079
_refine_ls_hydrogen_treatment constr
_refine_ls_matrix_type full
_refine_ls_number_parameters 187
_refine_ls_number_reflns 2415
_refine_ls_number_restraints 36
_refine_ls_restrained_S_all 1.112
_refine_ls_R_factor_all 0.1033
_refine_ls_R_factor_gt 0.0798
_refine_ls_shift/su_max 0.000
_refine_ls_shift/su_mean 0.000
_refine_ls_structure_factor_coef Fsqd
_refine_ls_weighting_details 'w=1/[\s^2^(Fo^2^)+(0.1657P)^2^+0.1578P] where P=(Fo^2^+2Fc^2^)/3'
_refine_ls_weighting_scheme calc
_refine_ls_wR_factor_gt 0.2448
_refine_ls_wR_factor_ref 0.2706
_reflns_Friedel_coverage 0.000
_reflns_number_gt 1674
_reflns_number_total 2415
_reflns_threshold_expression 'I > 2\s(I)'
_cod_data_source_file d5sc06978e2.cif
_cod_data_source_block taiyuan_0802_2_auto
_cod_depositor_comments 'Adding full bibliography for 1576660.cif.'
_cod_original_cell_volume 1226.7(3)
_cod_database_code 1576660
_shelx_shelxl_version_number 2018/3
_shelx_space_group_comment
;
The symmetry employed for this shelxl refinement is uniquely defined
by the following loop, which should always be used as a source of
symmetry information in preference to the above space-group names.
They are only intended as comments.
;
_olex2_refinement_description
;
1. Fixed Uiso
 At 1.2 times of:
  All C(H) groups
 At 1.5 times of:
  All C(H,H,H) groups
2. Uiso/Uaniso restraints and constraints
Uanis(C17) \\sim Ueq, Uanis(C17') \\sim Ueq, Uanis(C15) \\sim Ueq, Uanis(C15')
\\sim Ueq, Uanis(C16) \\sim Ueq, Uanis(C16') \\sim Ueq: with sigma of 0.01 and
sigma for terminal atoms of 0.02
3. Others
 Fixed Sof: C15(0.55) H15A(0.55) H15B(0.55) H15C(0.55) C15'(0.45) H15D(0.45)
 H15E(0.45) H15F(0.45) C16(0.55) H16A(0.55) H16B(0.55) H16C(0.55) C16'(0.45)
 H16D(0.45) H16E(0.45) H16F(0.45) C17(0.55) H17A(0.55) H17B(0.55) H17C(0.55)
 C17'(0.45) H17D(0.45) H17E(0.45) H17F(0.45)
4.a Aromatic/amide H refined with riding coordinates:
 C2(H2), C4(H4), C5(H5), C10(H10), C11(H11), C12(H12)
4.b Idealised Me refined as rotating group:
 C15(H15A,H15B,H15C), C15'(H15D,H15E,H15F), C16(H16A,H16B,H16C), C16'(H16D,
 H16E,H16F), C17(H17A,H17B,H17C), C17'(H17D,H17E,H17F)
;
_olex2_submission_special_instructions 'No special instructions were received'
_oxdiff_exptl_absorpt_empirical_details
;
Empirical correction (ABSPACK) includes:
- Absorption correction using spherical harmonics
- Frame scaling
;
_oxdiff_exptl_absorpt_empirical_full_max 1.783
_oxdiff_exptl_absorpt_empirical_full_min 0.517

loop_
_space_group_symop_operation_xyz
'x, y, z'
'-x, y+1/2, -z+1/2'
'-x, -y, -z'
'x, -y-1/2, z-1/2'

loop_
_atom_site_label
_atom_site_type_symbol
_atom_site_fract_x
_atom_site_fract_y
_atom_site_fract_z
_atom_site_U_iso_or_equiv
_atom_site_adp_type
_atom_site_occupancy
_atom_site_site_symmetry_order
_atom_site_calc_flag
_atom_site_refinement_flags_posn
_atom_site_refinement_flags_adp
_atom_site_refinement_flags_occupancy
_atom_site_disorder_assembly
_atom_site_disorder_group
C1 C 0.31092(17) 0.4467(4) 0.3398(2) 0.0631(7) Uani 1 1 d . . . . .
C2 C 0.23270(18) 0.4106(5) 0.2749(2) 0.0679(7) Uani 1 1 d . . . . .
H2 H 0.189934 0.505978 0.279042 0.082 Uiso 1 1 calc R U . . .
C3 C 0.21945(18) 0.2343(5) 0.2052(2) 0.0674(7) Uani 1 1 d . . . . .
C4 C 0.2869(2) 0.0971(5) 0.2008(3) 0.0771(8) Uani 1 1 d . . . . .
H4 H 0.279013 -0.021590 0.153643 0.092 Uiso 1 1 calc R U . . .
C5 C 0.3643(2) 0.1306(5) 0.2632(3) 0.0767(8) Uani 1 1 d . . . . .
H5 H 0.407600 0.038063 0.257062 0.092 Uiso 1 1 calc R U . . .
C6 C 0.37558(17) 0.3025(4) 0.3340(2) 0.0654(7) Uani 1 1 d . . . . .
C7 C 0.44919(17) 0.3792(4) 0.4156(2) 0.0635(7) Uani 1 1 d . . . . .
C8 C 0.42212(17) 0.5661(4) 0.4649(2) 0.0632(7) Uani 1 1 d . . . . .
C9 C 0.33882(17) 0.6143(4) 0.4210(2) 0.0659(7) Uani 1 1 d . . . . .
C10 C 0.30357(19) 0.7938(5) 0.4588(3) 0.0766(8) Uani 1 1 d . . . . .
H10 H 0.249561 0.831262 0.430073 0.092 Uiso 1 1 calc R U . . .
C11 C 0.3513(2) 0.9198(5) 0.5423(3) 0.0808(9) Uani 1 1 d . . . . .
H11 H 0.327077 1.040444 0.568210 0.097 Uiso 1 1 calc R U . . .
C12 C 0.4298(2) 0.8751(5) 0.5864(3) 0.0767(8) Uani 1 1 d . . . . .
H12 H 0.458190 0.963681 0.641489 0.092 Uiso 1 1 calc R U . . .
C13 C 0.46984(17) 0.6913(4) 0.5489(2) 0.0645(7) Uani 1 1 d . . . . .
C14 C 0.13555(18) 0.1856(5) 0.1346(3) 0.0728(8) Uani 1 1 d . . . . .
C15 C 0.0655(5) 0.3169(16) 0.1735(8) 0.102(2) Uani 0.55 1 d . U P A 1
H15A H 0.071180 0.465462 0.155482 0.153 Uiso 0.55 1 calc R U P A 1
H15B H 0.068613 0.301517 0.253029 0.153 Uiso 0.55 1 calc R U P A 1
H15C H 0.013217 0.264848 0.136092 0.153 Uiso 0.55 1 calc R U P A 1
C15' C 0.0736(8) 0.153(4) 0.2039(12) 0.155(5) Uani 0.45 1 d . U P A 2
H15D H 0.059760 0.288089 0.234009 0.232 Uiso 0.45 1 calc R U P A 2
H15E H 0.094291 0.057350 0.264199 0.232 Uiso 0.45 1 calc R U P A 2
H15F H 0.025340 0.091836 0.159697 0.232 Uiso 0.45 1 calc R U P A 2
C16 C 0.1133(6) -0.0453(14) 0.1582(12) 0.132(4) Uani 0.55 1 d . U P A 1
H16A H 0.061698 -0.081725 0.112708 0.198 Uiso 0.55 1 calc R U P A 1
H16B H 0.108723 -0.059830 0.235926 0.198 Uiso 0.55 1 calc R U P A 1
H16C H 0.155393 -0.139880 0.140984 0.198 Uiso 0.55 1 calc R U P A 1
C16' C 0.1332(7) -0.0241(17) 0.0651(11) 0.115(3) Uani 0.45 1 d . U P A 2
H16D H 0.077279 -0.057569 0.033649 0.172 Uiso 0.45 1 calc R U P A 2
H16E H 0.156239 -0.139441 0.112898 0.172 Uiso 0.45 1 calc R U P A 2
H16F H 0.164687 -0.005170 0.005916 0.172 Uiso 0.45 1 calc R U P A 2
C17 C 0.1374(7) 0.231(3) 0.0179(8) 0.138(4) Uani 0.55 1 d . U P A 1
H17A H 0.109096 0.119772 -0.027824 0.206 Uiso 0.55 1 calc R U P A 1
H17B H 0.193416 0.238503 0.006021 0.206 Uiso 0.55 1 calc R U P A 1
H17C H 0.110734 0.366218 -0.001861 0.206 Uiso 0.55 1 calc R U P A 1
C17' C 0.1175(10) 0.355(2) 0.0445(14) 0.147(6) Uani 0.45 1 d . U P A 2
H17D H 0.165313 0.376485 0.010196 0.220 Uiso 0.45 1 calc R U P A 2
H17E H 0.103213 0.486917 0.077197 0.220 Uiso 0.45 1 calc R U P A 2
H17F H 0.072445 0.308575 -0.011221 0.220 Uiso 0.45 1 calc R U P A 2

loop_
_atom_site_aniso_label
_atom_site_aniso_U_11
_atom_site_aniso_U_22
_atom_site_aniso_U_33
_atom_site_aniso_U_23
_atom_site_aniso_U_13
_atom_site_aniso_U_12
C1 0.0641(15) 0.0649(14) 0.0610(15) 0.0012(11) 0.0121(12) -0.0030(12)
C2 0.0631(16) 0.0753(16) 0.0641(16) 0.0010(13) 0.0067(12) -0.0085(12)
C3 0.0637(16) 0.0744(16) 0.0618(15) 0.0024(12) 0.0038(12) -0.0130(13)
C4 0.0725(18) 0.0766(17) 0.0787(19) -0.0066(14) 0.0030(15) -0.0074(14)
C5 0.0698(18) 0.0761(17) 0.080(2) -0.0090(15) 0.0015(15) 0.0005(14)
C6 0.0666(16) 0.0656(15) 0.0629(15) -0.0019(12) 0.0080(12) -0.0015(12)
C7 0.0641(16) 0.0638(14) 0.0608(15) -0.0069(11) 0.0056(12) -0.0073(12)
C8 0.0561(14) 0.0659(14) 0.0672(16) 0.0027(12) 0.0089(12) -0.0009(11)
C9 0.0608(15) 0.0705(15) 0.0658(16) -0.0026(12) 0.0091(12) -0.0002(12)
C10 0.0629(16) 0.0821(18) 0.083(2) -0.0031(15) 0.0068(14) 0.0092(14)
C11 0.079(2) 0.0734(17) 0.088(2) -0.0162(15) 0.0085(17) 0.0067(15)
C12 0.0704(17) 0.0724(16) 0.087(2) -0.0124(15) 0.0138(15) 0.0024(14)
C13 0.0665(16) 0.0615(14) 0.0664(16) -0.0066(12) 0.0138(13) -0.0014(12)
C14 0.0627(16) 0.0812(18) 0.0704(17) -0.0066(14) -0.0009(13) -0.0105(13)
C15 0.059(3) 0.125(6) 0.117(6) -0.027(5) 0.001(4) 0.001(4)
C15' 0.087(7) 0.260(15) 0.118(8) -0.032(11) 0.018(6) -0.059(10)
C16 0.091(5) 0.092(5) 0.197(10) 0.011(6) -0.024(6) -0.034(4)
C16' 0.095(6) 0.097(6) 0.134(8) -0.036(6) -0.032(6) -0.015(5)
C17 0.087(5) 0.248(13) 0.071(4) 0.003(7) -0.006(4) -0.025(8)
C17' 0.140(10) 0.105(7) 0.159(12) 0.032(7) -0.081(9) -0.015(7)

loop_
_atom_type_symbol
_atom_type_description
_atom_type_scat_dispersion_real
_atom_type_scat_dispersion_imag
_atom_type_scat_source
C C 0.0181 0.0091 'International Tables Vol C Tables 4.2.6.8 and 6.1.1.4'
H H 0.0000 0.0000 'International Tables Vol C Tables 4.2.6.8 and 6.1.1.4'

loop_
_geom_angle_atom_site_label_1
_geom_angle_atom_site_label_2
_geom_angle_atom_site_label_3
_geom_angle
_geom_angle_site_symmetry_1
_geom_angle_site_symmetry_3
_geom_angle_publ_flag
C2 C1 C9 130.3(3) . . ?
C6 C1 C2 120.0(3) . . ?
C6 C1 C9 109.6(2) . . ?
C1 C2 H2 119.9 . . ?
C3 C2 C1 120.2(3) . . ?
C3 C2 H2 119.9 . . ?
C2 C3 C4 117.4(3) . . ?
C2 C3 C14 122.4(3) . . ?
C4 C3 C14 120.2(3) . . ?
C3 C4 H4 118.4 . . ?
C5 C4 C3 123.2(3) . . ?
C5 C4 H4 118.4 . . ?
C4 C5 H5 120.8 . . ?
C6 C5 C4 118.5(3) . . ?
C6 C5 H5 120.8 . . ?
C1 C6 C7 107.4(2) . . ?
C5 C6 C1 120.6(3) . . ?
C5 C6 C7 132.0(3) . . ?
C8 C7 C6 105.1(2) . . ?
C13 C7 C6 136.2(2) 3_666 . ?
C13 C7 C8 118.7(2) 3_666 . ?
C7 C8 C9 111.8(3) . . ?
C13 C8 C7 125.6(3) . . ?
C13 C8 C9 122.7(3) . . ?
C8 C9 C1 106.1(2) . . ?
C10 C9 C1 134.9(3) . . ?
C10 C9 C8 119.0(3) . . ?
C9 C10 H10 120.8 . . ?
C9 C10 C11 118.4(3) . . ?
C11 C10 H10 120.8 . . ?
C10 C11 H11 118.2 . . ?
C12 C11 C10 123.6(3) . . ?
C12 C11 H11 118.2 . . ?
C11 C12 H12 119.9 . . ?
C11 C12 C13 120.3(3) . . ?
C13 C12 H12 119.9 . . ?
C7 C13 C8 115.8(2) 3_666 . ?
C7 C13 C12 128.2(3) 3_666 . ?
C8 C13 C12 116.0(3) . . ?
C3 C14 C15 112.1(4) . . ?
C3 C14 C16' 114.1(4) . . ?
C15' C14 C3 111.5(6) . . ?
C15' C14 C16' 103.9(9) . . ?
C15' C14 C17' 116.5(11) . . ?
C16 C14 C3 107.8(4) . . ?
C16 C14 C15 103.1(6) . . ?
C17 C14 C3 110.0(5) . . ?
C17 C14 C15 109.3(7) . . ?
C17 C14 C16 114.5(8) . . ?
C17' C14 C3 108.4(6) . . ?
C17' C14 C16' 102.3(8) . . ?
C14 C15 H15A 109.5 . . ?
C14 C15 H15B 109.5 . . ?
C14 C15 H15C 109.5 . . ?
H15A C15 H15B 109.5 . . ?
H15A C15 H15C 109.5 . . ?
H15B C15 H15C 109.5 . . ?
C14 C15' H15D 109.5 . . ?
C14 C15' H15E 109.5 . . ?
C14 C15' H15F 109.5 . . ?
H15D C15' H15E 109.5 . . ?
H15D C15' H15F 109.5 . . ?
H15E C15' H15F 109.5 . . ?
C14 C16 H16A 109.5 . . ?
C14 C16 H16B 109.5 . . ?
C14 C16 H16C 109.5 . . ?
H16A C16 H16B 109.5 . . ?
H16A C16 H16C 109.5 . . ?
H16B C16 H16C 109.5 . . ?
C14 C16' H16D 109.5 . . ?
C14 C16' H16E 109.5 . . ?
C14 C16' H16F 109.5 . . ?
H16D C16' H16E 109.5 . . ?
H16D C16' H16F 109.5 . . ?
H16E C16' H16F 109.5 . . ?
C14 C17 H17A 109.5 . . ?
C14 C17 H17B 109.5 . . ?
C14 C17 H17C 109.5 . . ?
H17A C17 H17B 109.5 . . ?
H17A C17 H17C 109.5 . . ?
H17B C17 H17C 109.5 . . ?
C14 C17' H17D 109.5 . . ?
C14 C17' H17E 109.5 . . ?
C14 C17' H17F 109.5 . . ?
H17D C17' H17E 109.5 . . ?
H17D C17' H17F 109.5 . . ?
H17E C17' H17F 109.5 . . ?

loop_
_geom_bond_atom_site_label_1
_geom_bond_atom_site_label_2
_geom_bond_distance
_geom_bond_site_symmetry_2
_geom_bond_publ_flag
C1 C2 1.411(4) . ?
C1 C6 1.405(4) . ?
C1 C9 1.456(4) . ?
C2 H2 0.9300 . ?
C2 C3 1.381(4) . ?
C3 C4 1.411(5) . ?
C3 C14 1.529(4) . ?
C4 H4 0.9300 . ?
C4 C5 1.386(4) . ?
C5 H5 0.9300 . ?
C5 C6 1.366(4) . ?
C6 C7 1.508(4) . ?
C7 C8 1.415(4) . ?
C7 C13 1.403(4) 3_666 ?
C8 C9 1.419(4) . ?
C8 C13 1.413(4) . ?
C9 C10 1.374(4) . ?
C10 H10 0.9300 . ?
C10 C11 1.411(5) . ?
C11 H11 0.9300 . ?
C11 C12 1.344(5) . ?
C12 H12 0.9300 . ?
C12 C13 1.434(4) . ?
C14 C15 1.552(9) . ?
C14 C15' 1.441(12) . ?
C14 C16 1.525(8) . ?
C14 C16' 1.552(10) . ?
C14 C17 1.446(10) . ?
C14 C17' 1.511(13) . ?
C15 H15A 0.9600 . ?
C15 H15B 0.9600 . ?
C15 H15C 0.9600 . ?
C15' H15D 0.9600 . ?
C15' H15E 0.9600 . ?
C15' H15F 0.9600 . ?
C16 H16A 0.9600 . ?
C16 H16B 0.9600 . ?
C16 H16C 0.9600 . ?
C16' H16D 0.9600 . ?
C16' H16E 0.9600 . ?
C16' H16F 0.9600 . ?
C17 H17A 0.9600 . ?
C17 H17B 0.9600 . ?
C17 H17C 0.9600 . ?
C17' H17D 0.9600 . ?
C17' H17E 0.9600 . ?
C17' H17F 0.9600 . ?

loop_
_geom_torsion_atom_site_label_1
_geom_torsion_atom_site_label_2
_geom_torsion_atom_site_label_3
_geom_torsion_atom_site_label_4
_geom_torsion
_geom_torsion_site_symmetry_1
_geom_torsion_site_symmetry_2
_geom_torsion_site_symmetry_3
_geom_torsion_site_symmetry_4
_geom_torsion_publ_flag
C1 C2 C3 C4 -1.0(4) . . . . ?
C1 C2 C3 C14 178.9(3) . . . . ?
C1 C6 C7 C8 0.2(3) . . . . ?
C1 C6 C7 C13 178.6(3) . . . 3_666 ?
C1 C9 C10 C11 179.0(3) . . . . ?
C2 C1 C6 C5 2.1(4) . . . . ?
C2 C1 C6 C7 -177.7(2) . . . . ?
C2 C1 C9 C8 177.1(3) . . . . ?
C2 C1 C9 C10 -3.6(5) . . . . ?
C2 C3 C4 C5 0.6(5) . . . . ?
C2 C3 C14 C15 -14.9(6) . . . . ?
C2 C3 C14 C15' -60.7(11) . . . . ?
C2 C3 C14 C16 -127.7(7) . . . . ?
C2 C3 C14 C16' -178.1(6) . . . . ?
C2 C3 C14 C17 106.8(7) . . . . ?
C2 C3 C14 C17' 68.7(8) . . . . ?
C3 C4 C5 C6 1.2(5) . . . . ?
C4 C3 C14 C15 165.0(5) . . . . ?
C4 C3 C14 C15' 119.2(10) . . . . ?
C4 C3 C14 C16 52.3(7) . . . . ?
C4 C3 C14 C16' 1.9(7) . . . . ?
C4 C3 C14 C17 -73.2(7) . . . . ?
C4 C3 C14 C17' -111.4(8) . . . . ?
C4 C5 C6 C1 -2.5(5) . . . . ?
C4 C5 C6 C7 177.3(3) . . . . ?
C5 C6 C7 C8 -179.6(3) . . . . ?
C5 C6 C7 C13 -1.2(6) . . . 3_666 ?
C6 C1 C2 C3 -0.2(4) . . . . ?
C6 C1 C9 C8 -0.5(3) . . . . ?
C6 C1 C9 C10 178.8(3) . . . . ?
C6 C7 C8 C9 -0.5(3) . . . . ?
C6 C7 C8 C13 178.4(3) . . . . ?
C7 C8 C9 C1 0.6(3) . . . . ?
C7 C8 C9 C10 -178.8(3) . . . . ?
C7 C8 C13 C7 0.3(4) . . . 3_666 ?
C7 C8 C13 C12 179.8(3) . . . . ?
C8 C9 C10 C11 -1.7(4) . . . . ?
C9 C1 C2 C3 -177.7(3) . . . . ?
C9 C1 C6 C5 180.0(3) . . . . ?
C9 C1 C6 C7 0.2(3) . . . . ?
C9 C8 C13 C7 179.2(2) . . . 3_666 ?
C9 C8 C13 C12 -1.4(4) . . . . ?
C9 C10 C11 C12 0.6(5) . . . . ?
C10 C11 C12 C13 0.2(5) . . . . ?
C11 C12 C13 C7 179.6(3) . . . 3_666 ?
C11 C12 C13 C8 0.2(5) . . . . ?
C13 C7 C8 C9 -179.3(2) 3_666 . . . ?
C13 C7 C8 C13 -0.3(5) 3_666 . . . ?
C13 C8 C9 C1 -178.4(2) . . . . ?
C13 C8 C9 C10 2.2(4) . . . . ?
C14 C3 C4 C5 -179.4(3) . . . . ?
